data_1552203
loop_
_publ_author_name
'El Abbassi, Maria'
'Zwick, Patrick'
'Rates, Alfredo'
'Stefani, Davide'
'Prescimone, Alessandro'
'Mayor, Marcel'
'van der Zant, Herre S. J.'
'Duli\'c, Diana'

_publ_section_title
;
 Unravelling the conductance path through single-porphyrin junctions
;
_journal_name_full 'Chemical Science'
_journal_paper_doi 10.1039/C9SC02497B
_journal_year 2019
_chemical_compound_source 'Patrick Zwick'
_chemical_formula_moiety 'C50 H54 N4 Si2'
_chemical_formula_sum 'C50 H54 N4 Si2'
_chemical_formula_weight 767.18
_chemical_name_systematic 5,15-bis(4-(tert-butyl)phenyl)-10,20-bis((trimethylsilyl)ethynyl)-porphyrin
_space_group_IT_number 2
_space_group_name_Hall '-P 1'
_space_group_name_H-M_alt 'P -1'
_symmetry_cell_setting triclinic
_symmetry_space_group_name_Hall '-P 1'
_symmetry_space_group_name_H-M 'P -1'
_atom_sites_solution_hydrogens difmap
_atom_sites_solution_primary other
_audit_creation_date 2018-05-08
_audit_creation_method CRYSTALS_ver_14.61_build_6720
_audit_update_record
;
2019-04-16 deposited with the CCDC.    2019-08-13 downloaded from the CCDC.
;
_cell_angle_alpha 71.6998(19)
_cell_angle_beta 78.9052(19)
_cell_angle_gamma 77.5688(19)
_cell_formula_units_Z 2
_cell_length_a 10.1051(6)
_cell_length_b 15.0628(8)
_cell_length_c 15.6570(9)
_cell_measurement_reflns_used 9943
_cell_measurement_temperature 123
_cell_measurement_theta_max 70
_cell_measurement_theta_min 5
_cell_volume 2189.5(2)
_computing_cell_refinement 'Apex2 (Bruker AXS, 2006)'
_computing_data_collection 'Apex2 (Bruker AXS, 2006)'
_computing_data_reduction 'Apex2 (Bruker AXS, 2006)'
_computing_molecular_graphics 'CAMERON (Watkin et al., 1996)'
_computing_publication_material 'CRYSTALS (Betteridge et al., 2003)'
_computing_structure_refinement 'CRYSTALS (Betteridge et al., 2003)'
_computing_structure_solution 'Superflip (Palatinus & Chapuis, 2007)'
_diffrn_ambient_temperature 123
_diffrn_measured_fraction_theta_full 0.973
_diffrn_measured_fraction_theta_max 0.955
_diffrn_measurement_device Area
_diffrn_measurement_device_type 'Bruker Kappa Apex2'
_diffrn_measurement_method '\f & \w scans'
_diffrn_radiation_monochromator graphite
_diffrn_radiation_type 'Cu K\a'
_diffrn_radiation_wavelength 1.54178
_diffrn_reflns_av_R_equivalents 0.023
_diffrn_reflns_limit_h_max 11
_diffrn_reflns_limit_h_min -12
_diffrn_reflns_limit_k_max 18
_diffrn_reflns_limit_k_min -17
_diffrn_reflns_limit_l_max 18
_diffrn_reflns_limit_l_min -18
_diffrn_reflns_number 22699
_diffrn_reflns_theta_full 68.000
_diffrn_reflns_theta_max 70.220
_diffrn_reflns_theta_min 3.000
_diffrn_standards_number 0
_exptl_absorpt_coefficient_mu 1.020
_exptl_absorpt_correction_T_max 0.90
_exptl_absorpt_correction_T_min 0.79
_exptl_absorpt_correction_type multi-scan
_exptl_absorpt_process_details 'SADABS (Siemens, 1996)'
_exptl_crystal_colour purple
_exptl_crystal_density_diffrn 1.164
_exptl_crystal_density_method 'not measured'
_exptl_crystal_description block
_exptl_crystal_F_000 820
_exptl_crystal_recrystallization_method
; 
THF / MeOH
;
_exptl_crystal_size_max 0.150
_exptl_crystal_size_mid 0.100
_exptl_crystal_size_min 0.100
_refine_diff_density_max 0.90
_refine_diff_density_min -0.60
_refine_ls_extinction_method None
_refine_ls_goodness_of_fit_ref 0.9088
_refine_ls_hydrogen_treatment mixed
_refine_ls_matrix_type full
_refine_ls_number_parameters 513
_refine_ls_number_reflns 7930
_refine_ls_number_restraints 8
_refine_ls_R_factor_all 0.0562
_refine_ls_R_factor_gt 0.0541
_refine_ls_shift/su_max 0.0014804
_refine_ls_shift/su_mean 0.0000431
_refine_ls_structure_factor_coef Fsqd
_refine_ls_weighting_details
;
 Method, part 1, Chebychev polynomial, (Watkin, 1994, Prince, 1982) 
 [weight] = 1.0/[A~0~*T~0~(x)+A~1~*T~1~(x) ... +A~n-1~]*T~n-1~(x)] 
 where A~i~ are the Chebychev coefficients listed below and x= Fcalc/Fmax 
 Method = Robust Weighting (Prince, 1982) 
 W = [weight] * [1-(deltaF/6*sigmaF)^2^]^2^ 
 A~i~ are: 
 2.29 2.77 0.606 
;
_refine_ls_weighting_scheme calc
_refine_ls_wR_factor_all 0.1127
_refine_ls_wR_factor_gt 0.1125
_refine_ls_wR_factor_ref 0.1127
_reflns_limit_h_max 12
_reflns_limit_h_min -11
_reflns_limit_k_max 18
_reflns_limit_k_min -17
_reflns_limit_l_max 18
_reflns_limit_l_min 0
_reflns_number_gt 7466
_reflns_number_total 7968
_reflns_threshold_expression I>2.0\s(I)
_oxford_diffrn_Wilson_B_factor 0.00
_oxford_diffrn_Wilson_scale 0.00
_oxford_refine_ls_r_factor_ref 0.0562
_oxford_refine_ls_scale 0.16898(6)
_oxford_reflns_number_all 7931
_oxford_structure_analysis_title 'ZWP404_123K_0m in P-1'
_cod_data_source_file c9sc02497b2.cif
_cod_data_source_block global
_cod_original_sg_symbol_H-M 'P -1 '
_cod_database_code 1552203
_oxford_refine_reflns_threshold_expression_ref I>-3.0\s(I)

loop_
_symmetry_equiv_pos_as_xyz
x,y,z
-x,-y,-z

loop_
_atom_site_label
_atom_site_type_symbol
_atom_site_fract_x
_atom_site_fract_y
_atom_site_fract_z
_atom_site_U_iso_or_equiv
_atom_site_occupancy
_atom_site_adp_type
_atom_site_refinement_flags_posn
Si1 Si 0.30399(5) 0.45787(4) 0.45594(3) 0.0293 1.0000 Uani .
C2 C 0.35216(19) 0.57157(13) 0.38150(13) 0.0302 1.0000 Uani .
C3 C 0.38929(18) 0.64530(13) 0.33758(12) 0.0277 1.0000 Uani .
C4 C 0.43238(17) 0.73439(12) 0.28733(12) 0.0247 1.0000 Uani .
C5 C 0.38428(17) 0.81045(12) 0.32591(11) 0.0234 1.0000 Uani .
N1 N 0.41164(14) 0.90051(10) 0.28988(9) 0.0232 1.0000 Uani .
C7 C 0.35358(17) 0.94710(12) 0.35453(11) 0.0228 1.0000 Uani .
C8 C 0.28857(18) 0.88324(13) 0.43314(11) 0.0259 1.0000 Uani .
C9 C 0.30598(18) 0.79970(13) 0.41517(12) 0.0263 1.0000 Uani .
C10 C 0.36148(17) 1.04074(12) 0.34852(11) 0.0242 1.0000 Uani .
C11 C 0.43030(18) 1.10173(12) 0.27472(12) 0.0255 1.0000 Uani D
N4 N 0.49878(15) 1.07998(10) 0.19744(10) 0.0255 1.0000 Uani D
C13 C 0.54902(18) 1.15751(12) 0.13889(12) 0.0267 1.0000 Uani D
C14 C 0.62262(18) 1.16348(12) 0.05188(12) 0.0274 1.0000 Uani .
C15 C 0.6617(2) 1.25345(13) 0.00075(12) 0.0314 1.0000 Uani .
C16 C 0.6999(2) 1.32719(14) -0.04167(13) 0.0360 1.0000 Uani .
Si2 Si 0.77454(7) 1.43392(4) -0.10653(4) 0.0373 1.0000 Uani .
C18 C 0.6441(3) 1.51953(16) -0.17382(18) 0.0543 1.0000 Uani .
C19 C 0.9280(3) 1.39734(19) -0.1823(2) 0.0649 1.0000 Uani .
C20 C 0.8224(5) 1.4840(2) -0.0256(2) 0.0955 1.0000 Uani .
C21 C 0.66685(18) 1.08823(13) 0.01261(12) 0.0274 1.0000 Uani .
N3 N 0.65120(15) 0.99632(10) 0.05372(10) 0.0255 1.0000 Uani .
C23 C 0.72252(18) 0.94683(13) -0.00544(12) 0.0271 1.0000 Uani .
C24 C 0.73986(18) 0.84821(13) 0.01017(12) 0.0264 1.0000 Uani .
C25 C 0.66968(18) 0.78725(13) 0.08288(12) 0.0267 1.0000 Uani D
N2 N 0.57306(15) 0.81407(10) 0.14868(10) 0.0248 1.0000 Uani D
C27 C 0.52532(18) 0.73627(12) 0.20778(12) 0.0263 1.0000 Uani D
C28 C 0.5937(2) 0.65573(13) 0.17764(13) 0.0320 1.0000 Uani .
C29 C 0.6828(2) 0.68653(13) 0.10235(13) 0.0323 1.0000 Uani .
C30 C 0.84001(18) 0.80685(12) -0.05644(11) 0.0264 1.0000 Uani .
C31 C 0.97857(19) 0.81247(14) -0.06791(12) 0.0307 1.0000 Uani .
C32 C 1.06934(19) 0.77990(14) -0.13398(12) 0.0307 1.0000 Uani .
C33 C 1.02636(18) 0.74190(12) -0.19274(11) 0.0264 1.0000 Uani .
C34 C 1.1301(2) 0.71005(13) -0.26746(12) 0.0318 1.0000 Uani .
C35 C 1.2084(2) 0.79132(15) -0.32273(13) 0.0391 1.0000 Uani .
C36 C 1.2314(2) 0.62326(15) -0.22377(14) 0.0402 1.0000 Uani .
C37 C 1.0600(2) 0.68368(16) -0.33249(14) 0.0425 1.0000 Uani .
C38 C 0.8889(2) 0.73481(14) -0.17969(13) 0.0325 1.0000 Uani .
C39 C 0.79743(19) 0.76577(14) -0.11235(13) 0.0323 1.0000 Uani .
C40 C 0.7799(2) 1.01113(14) -0.08782(13) 0.0340 1.0000 Uani .
C41 C 0.7452(2) 1.09820(14) -0.07685(13) 0.0345 1.0000 Uani .
C42 C 0.51161(19) 1.23190(13) 0.18139(12) 0.0299 1.0000 Uani .
C43 C 0.43906(19) 1.19824(13) 0.26414(12) 0.0294 1.0000 Uani .
C44 C 0.29733(18) 1.07573(12) 0.42881(11) 0.0244 1.0000 Uani .
C45 C 0.15730(18) 1.08145(13) 0.45871(12) 0.0290 1.0000 Uani .
C46 C 0.10080(18) 1.10493(14) 0.53841(13) 0.0306 1.0000 Uani .
C47 C 0.18149(18) 1.12315(13) 0.59212(12) 0.0276 1.0000 Uani .
C48 C 0.32047(18) 1.12067(13) 0.56010(12) 0.0276 1.0000 Uani .
C49 C 0.37737(18) 1.09809(12) 0.47994(12) 0.0269 1.0000 Uani .
C50 C 0.1215(2) 1.13934(16) 0.68482(14) 0.0368 1.0000 Uani .
C51 C 0.1339(5) 1.0400(3) 0.75638(19) 0.0982 1.0000 Uani .
C52 C 0.2035(3) 1.1926(3) 0.7140(2) 0.0956 1.0000 Uani .
C53 C -0.0252(3) 1.1830(3) 0.6898(2) 0.0918 1.0000 Uani .
C54 C 0.4498(2) 0.36293(15) 0.44190(16) 0.0454 1.0000 Uani .
C55 C 0.1500(3) 0.4371(2) 0.42145(16) 0.0520 1.0000 Uani .
C56 C 0.2686(2) 0.46626(16) 0.57446(14) 0.0426 1.0000 Uani .
H81 H 0.2429 0.8989 0.4873 0.0320 1.0000 Uiso R
H91 H 0.2755 0.7463 0.4529 0.0328 1.0000 Uiso R
H181 H 0.6786 1.5776 -0.2041 0.0830 1.0000 Uiso R
H182 H 0.5610 1.5336 -0.1347 0.0840 1.0000 Uiso R
H183 H 0.6238 1.4914 -0.2188 0.0842 1.0000 Uiso R
H191 H 0.9739 1.4520 -0.2126 0.0974 1.0000 Uiso R
H192 H 0.9877 1.3474 -0.1437 0.0973 1.0000 Uiso R
H193 H 0.8906 1.3744 -0.2246 0.0975 1.0000 Uiso R
H201 H 0.8673 1.5382 -0.0610 0.1370 1.0000 Uiso R
H202 H 0.7379 1.5029 0.0120 0.1369 1.0000 Uiso R
H203 H 0.8851 1.4345 0.0105 0.1378 1.0000 Uiso R
H281 H 0.5788 0.5932 0.2075 0.0411 1.0000 Uiso R
H291 H 0.7431 0.6488 0.0671 0.0405 1.0000 Uiso R
H311 H 1.0103 0.8425 -0.0313 0.0372 1.0000 Uiso R
H321 H 1.1644 0.7824 -0.1410 0.0389 1.0000 Uiso R
H351 H 1.2685 0.7710 -0.3707 0.0601 1.0000 Uiso R
H353 H 1.2595 0.8100 -0.2853 0.0599 1.0000 Uiso R
H352 H 1.1430 0.8463 -0.3488 0.0609 1.0000 Uiso R
H361 H 1.2987 0.6062 -0.2699 0.0600 1.0000 Uiso R
H363 H 1.2780 0.6387 -0.1816 0.0613 1.0000 Uiso R
H362 H 1.1871 0.5678 -0.1904 0.0608 1.0000 Uiso R
H371 H 1.1303 0.6674 -0.3804 0.0662 1.0000 Uiso R
H373 H 0.9965 0.7384 -0.3637 0.0652 1.0000 Uiso R
H372 H 1.0143 0.6269 -0.3000 0.0658 1.0000 Uiso R
H381 H 0.8572 0.7070 -0.2187 0.0401 1.0000 Uiso R
H391 H 0.7026 0.7594 -0.1051 0.0388 1.0000 Uiso R
H401 H 0.8287 0.9945 -0.1383 0.0419 1.0000 Uiso R
H411 H 0.7668 1.1554 -0.1178 0.0420 1.0000 Uiso R
H421 H 0.5321 1.2924 0.1564 0.0381 1.0000 Uiso R
H431 H 0.4019 1.2322 0.3082 0.0377 1.0000 Uiso R
H451 H 0.0996 1.0679 0.4227 0.0340 1.0000 Uiso R
H461 H 0.0055 1.1096 0.5558 0.0379 1.0000 Uiso R
H481 H 0.3755 1.1354 0.5933 0.0330 1.0000 Uiso R
H491 H 0.4735 1.0950 0.4604 0.0341 1.0000 Uiso R
H512 H 0.0990 1.0504 0.8165 0.1440 1.0000 Uiso R
H511 H 0.2287 1.0083 0.7514 0.1445 1.0000 Uiso R
H513 H 0.0734 1.0078 0.7396 0.1446 1.0000 Uiso R
H522 H 0.1670 1.2004 0.7733 0.1439 1.0000 Uiso R
H521 H 0.1992 1.2552 0.6710 0.1450 1.0000 Uiso R
H523 H 0.2973 1.1608 0.7159 0.1451 1.0000 Uiso R
H533 H -0.0574 1.1914 0.7510 0.1315 1.0000 Uiso R
H532 H -0.0225 1.2494 0.6424 0.1291 1.0000 Uiso R
H531 H -0.0757 1.1395 0.6767 0.1332 1.0000 Uiso R
H543 H 0.4285 0.3005 0.4774 0.0692 1.0000 Uiso R
H542 H 0.5283 0.3745 0.4626 0.0696 1.0000 Uiso R
H541 H 0.4686 0.3648 0.3791 0.0696 1.0000 Uiso R
H553 H 0.1278 0.3800 0.4641 0.0763 1.0000 Uiso R
H552 H 0.0743 0.4874 0.4219 0.0775 1.0000 Uiso R
H551 H 0.1759 0.4270 0.3620 0.0776 1.0000 Uiso R
H563 H 0.2431 0.4086 0.6175 0.0670 1.0000 Uiso R
H562 H 0.3473 0.4840 0.5902 0.0671 1.0000 Uiso R
H561 H 0.1904 0.5159 0.5798 0.0673 1.0000 Uiso R
H41 H 0.506(2) 1.0263(11) 0.1886(11) 0.0332(19) 1.0000 Uiso D
H21 H 0.5464(19) 0.8709(11) 0.1522(12) 0.0320(19) 1.0000 Uiso D

loop_
_atom_site_aniso_label
_atom_site_aniso_U_11
_atom_site_aniso_U_22
_atom_site_aniso_U_33
_atom_site_aniso_U_23
_atom_site_aniso_U_13
_atom_site_aniso_U_12
Si1 0.0302(3) 0.0277(3) 0.0305(3) -0.0065(2) -0.0000(2) -0.0122(2)
C2 0.0288(9) 0.0275(9) 0.0333(9) -0.0086(8) 0.0018(7) -0.0078(7)
C3 0.0244(9) 0.0305(9) 0.0295(9) -0.0128(7) 0.0016(7) -0.0057(7)
C4 0.0226(8) 0.0251(8) 0.0265(8) -0.0072(7) -0.0010(7) -0.0066(7)
C5 0.0195(8) 0.0265(8) 0.0231(8) -0.0057(7) -0.0023(6) -0.0038(6)
N1 0.0222(7) 0.0242(7) 0.0229(7) -0.0077(6) -0.0005(5) -0.0041(6)
C7 0.0195(8) 0.0272(8) 0.0213(8) -0.0078(7) -0.0022(6) -0.0025(6)
C8 0.0239(9) 0.0317(9) 0.0206(8) -0.0076(7) -0.0001(6) -0.0038(7)
C9 0.0251(9) 0.0276(9) 0.0240(8) -0.0048(7) 0.0000(7) -0.0065(7)
C10 0.0225(8) 0.0260(8) 0.0244(8) -0.0091(7) -0.0038(6) -0.0017(7)
C11 0.0243(9) 0.0271(9) 0.0261(8) -0.0099(7) -0.0033(7) -0.0035(7)
N4 0.0276(8) 0.0238(7) 0.0249(7) -0.0079(6) 0.0004(6) -0.0062(6)
C13 0.0279(9) 0.0240(8) 0.0282(9) -0.0056(7) -0.0045(7) -0.0065(7)
C14 0.0263(9) 0.0263(9) 0.0278(9) -0.0044(7) -0.0030(7) -0.0059(7)
C15 0.0352(10) 0.0293(9) 0.0271(9) -0.0062(7) -0.0023(7) -0.0039(8)
C16 0.0466(12) 0.0283(10) 0.0313(10) -0.0049(8) -0.0014(8) -0.0115(8)
Si2 0.0554(4) 0.0273(3) 0.0289(3) -0.0035(2) -0.0019(2) -0.0164(2)
C18 0.0579(15) 0.0338(11) 0.0550(14) 0.0014(10) 0.0043(11) -0.0053(10)
C19 0.0537(15) 0.0510(15) 0.0684(17) 0.0026(13) 0.0113(13) -0.0098(12)
C20 0.193(4) 0.0662(19) 0.0481(16) 0.0011(14) -0.028(2) -0.082(2)
C21 0.0264(9) 0.0286(9) 0.0244(8) -0.0043(7) -0.0013(7) -0.0057(7)
N3 0.0258(7) 0.0261(7) 0.0242(7) -0.0074(6) -0.0006(6) -0.0055(6)
C23 0.0266(9) 0.0311(9) 0.0226(8) -0.0075(7) 0.0000(7) -0.0057(7)
C24 0.0249(9) 0.0311(9) 0.0244(8) -0.0107(7) 0.0002(7) -0.0059(7)
C25 0.0258(9) 0.0285(9) 0.0271(9) -0.0116(7) 0.0009(7) -0.0054(7)
N2 0.0250(7) 0.0246(7) 0.0244(7) -0.0094(6) 0.0032(6) -0.0053(6)
C27 0.0262(9) 0.0256(9) 0.0284(9) -0.0093(7) -0.0016(7) -0.0068(7)
C28 0.0342(10) 0.0261(9) 0.0359(10) -0.0127(8) 0.0053(8) -0.0084(8)
C29 0.0338(10) 0.0300(9) 0.0343(10) -0.0157(8) 0.0058(8) -0.0070(8)
C30 0.0274(9) 0.0279(9) 0.0224(8) -0.0081(7) 0.0021(7) -0.0047(7)
C31 0.0299(9) 0.0386(10) 0.0275(9) -0.0139(8) -0.0021(7) -0.0087(8)
C32 0.0235(9) 0.0392(10) 0.0292(9) -0.0111(8) 0.0002(7) -0.0057(8)
C33 0.0275(9) 0.0260(8) 0.0216(8) -0.0045(7) 0.0002(7) -0.0025(7)
C34 0.0330(10) 0.0324(10) 0.0243(9) -0.0080(7) 0.0033(7) -0.0001(8)
C35 0.0379(11) 0.0412(11) 0.0278(9) -0.0052(8) 0.0081(8) -0.0023(9)
C36 0.0385(11) 0.0383(11) 0.0347(10) -0.0095(9) 0.0043(8) 0.0031(9)
C37 0.0495(13) 0.0496(12) 0.0284(10) -0.0201(9) 0.0028(9) -0.0023(10)
C38 0.0314(10) 0.0410(11) 0.0299(9) -0.0173(8) -0.0024(8) -0.0067(8)
C39 0.0249(9) 0.0426(11) 0.0336(10) -0.0175(8) 0.0007(7) -0.0081(8)
C40 0.0364(10) 0.0350(10) 0.0251(9) -0.0072(8) 0.0057(8) -0.0052(8)
C41 0.0382(11) 0.0322(10) 0.0254(9) -0.0018(7) 0.0039(8) -0.0066(8)
C42 0.0334(10) 0.0252(9) 0.0321(9) -0.0077(7) -0.0026(7) -0.0092(7)
C43 0.0324(10) 0.0285(9) 0.0305(9) -0.0128(7) -0.0040(7) -0.0052(7)
C44 0.0251(9) 0.0232(8) 0.0243(8) -0.0079(7) -0.0019(7) -0.0026(7)
C45 0.0248(9) 0.0347(10) 0.0326(9) -0.0165(8) -0.0053(7) -0.0041(7)
C46 0.0208(9) 0.0388(10) 0.0358(10) -0.0181(8) -0.0001(7) -0.0048(7)
C47 0.0267(9) 0.0295(9) 0.0283(9) -0.0119(7) -0.0021(7) -0.0043(7)
C48 0.0256(9) 0.0335(9) 0.0279(9) -0.0126(7) -0.0048(7) -0.0072(7)
C49 0.0222(8) 0.0308(9) 0.0290(9) -0.0108(7) -0.0008(7) -0.0056(7)
C50 0.0313(10) 0.0530(12) 0.0329(10) -0.0230(9) 0.0035(8) -0.0123(9)
C51 0.143(4) 0.087(2) 0.0361(15) -0.0096(15) 0.0175(18) 0.005(2)
C52 0.072(2) 0.178(4) 0.089(2) -0.109(3) 0.0372(17) -0.067(2)
C53 0.0494(16) 0.174(4) 0.0657(18) -0.082(2) -0.0129(14) 0.030(2)
C54 0.0494(13) 0.0306(10) 0.0536(13) -0.0122(9) -0.0010(10) -0.0061(9)
C55 0.0463(13) 0.0720(16) 0.0434(12) -0.0098(11) -0.0030(10) -0.0341(12)
C56 0.0478(13) 0.0467(12) 0.0341(11) -0.0108(9) 0.0017(9) -0.0171(10)

loop_
_atom_type_symbol
_atom_type_scat_dispersion_real
_atom_type_scat_dispersion_imag
_atom_type_scat_Cromer_Mann_a1
_atom_type_scat_Cromer_Mann_b1
_atom_type_scat_Cromer_Mann_a2
_atom_type_scat_Cromer_Mann_b2
_atom_type_scat_Cromer_Mann_a3
_atom_type_scat_Cromer_Mann_b3
_atom_type_scat_Cromer_Mann_a4
_atom_type_scat_Cromer_Mann_b4
_atom_type_scat_Cromer_Mann_c
_atom_type_scat_source
C 0.0181 0.0091 2.3100 20.8439 1.0200 10.2075 1.5886 0.5687 0.8650 51.6512 0.2156 'International Tables Vol C 4.2.6.8 and 6.1.1.4'
H 0.0000 0.0000 0.4930 10.5109 0.3229 26.1257 0.1402 3.1424 0.0408 57.7998 0.0030 'International Tables Vol C 4.2.6.8 and 6.1.1.4'
N 0.0311 0.0180 12.2126 0.0057 3.1322 9.8933 2.0125 28.9975 1.1663 0.5826 -11.5290 'International Tables Vol C 4.2.6.8 and 6.1.1.4'
Si 0.2541 0.3302 6.2915 2.4386 3.0353 32.3337 1.9891 0.6785 1.5410 81.6937 1.1407 'International Tables Vol C 4.2.6.8 and 6.1.1.4'

loop_
_geom_angle_atom_site_label_1
_geom_angle_atom_site_label_2
_geom_angle_atom_site_label_3
_geom_angle
_geom_angle_publ_flag
C2 Si1 C54 107.48(9) yes
C2 Si1 C55 109.53(10) yes
C54 Si1 C55 109.91(12) yes
C2 Si1 C56 107.50(9) yes
C54 Si1 C56 111.57(11) yes
C55 Si1 C56 110.76(11) yes
Si1 C2 C3 175.30(18) yes
C2 C3 C4 178.37(19) yes
C3 C4 C5 116.73(15) yes
C3 C4 C27 117.19(15) yes
C5 C4 C27 125.94(16) yes
C4 C5 N1 126.50(15) yes
C4 C5 C9 123.04(16) yes
N1 C5 C9 110.29(15) yes
C5 N1 C7 105.87(14) yes
N1 C7 C8 109.86(15) yes
N1 C7 C10 125.95(15) yes
C8 C7 C10 124.11(15) yes
C7 C8 C9 106.96(15) yes
C7 C8 H81 125.4 no
C9 C8 H81 127.6 no
C5 C9 C8 107.02(15) yes
C5 C9 H91 126.9 no
C8 C9 H91 126.0 no
C7 C10 C11 124.68(16) yes
C7 C10 C44 117.19(15) yes
C11 C10 C44 118.06(15) yes
C10 C11 N4 125.69(16) yes
C10 C11 C43 127.01(16) yes
N4 C11 C43 107.27(15) yes
C11 N4 C13 109.54(15) yes
C11 N4 H41 123.5(10) no
C13 N4 H41 126.9(10) no
N4 C13 C14 126.34(16) yes
N4 C13 C42 107.56(15) yes
C14 C13 C42 126.09(16) yes
C13 C14 C15 116.80(16) yes
C13 C14 C21 125.82(16) yes
C15 C14 C21 117.30(16) yes
C14 C15 C16 177.4(2) yes
C15 C16 Si2 174.68(19) yes
C16 Si2 C18 108.11(11) yes
C16 Si2 C19 107.68(11) yes
C18 Si2 C19 110.84(12) yes
C16 Si2 C20 108.34(11) yes
C18 Si2 C20 111.11(16) yes
C19 Si2 C20 110.63(18) yes
Si2 C18 H181 109.2 no
Si2 C18 H182 110.7 no
H181 C18 H182 107.9 no
Si2 C18 H183 109.0 no
H181 C18 H183 110.7 no
H182 C18 H183 109.4 no
Si2 C19 H191 108.5 no
Si2 C19 H192 106.9 no
H191 C19 H192 110.1 no
Si2 C19 H193 104.1 no
H191 C19 H193 113.7 no
H192 C19 H193 113.0 no
Si2 C20 H201 107.5 no
Si2 C20 H202 107.3 no
H201 C20 H202 112.0 no
Si2 C20 H203 107.2 no
H201 C20 H203 110.9 no
H202 C20 H203 111.7 no
C14 C21 N3 125.85(16) yes
C14 C21 C41 123.36(17) yes
N3 C21 C41 110.65(16) yes
C21 N3 C23 105.61(14) yes
N3 C23 C24 125.79(16) yes
N3 C23 C40 110.16(16) yes
C24 C23 C40 124.05(16) yes
C23 C24 C25 124.55(16) yes
C23 C24 C30 116.98(15) yes
C25 C24 C30 118.47(16) yes
C24 C25 N2 125.66(16) yes
C24 C25 C29 127.13(16) yes
N2 C25 C29 107.21(15) yes
C25 N2 C27 109.52(14) yes
C25 N2 H21 125.5(10) no
C27 N2 H21 125.0(10) no
C4 C27 N2 126.20(16) yes
C4 C27 C28 126.00(16) yes
N2 C27 C28 107.69(15) yes
C27 C28 C29 107.73(16) yes
C27 C28 H281 124.1 no
C29 C28 H281 128.2 no
C25 C29 C28 107.84(16) yes
C25 C29 H291 125.2 no
C28 C29 H291 127.0 no
C24 C30 C31 121.03(16) yes
C24 C30 C39 121.19(16) yes
C31 C30 C39 117.69(16) yes
C30 C31 C32 120.80(17) yes
C30 C31 H311 119.3 no
C32 C31 H311 119.8 no
C31 C32 C33 121.80(17) yes
C31 C32 H321 120.8 no
C33 C32 H321 117.4 no
C32 C33 C34 119.95(16) yes
C32 C33 C38 117.01(16) yes
C34 C33 C38 123.04(17) yes
C33 C34 C35 109.20(15) yes
C33 C34 C36 109.41(15) yes
C35 C34 C36 109.40(17) yes
C33 C34 C37 111.85(16) yes
C35 C34 C37 108.32(16) yes
C36 C34 C37 108.63(17) yes
C34 C35 H351 107.5 no
C34 C35 H353 112.6 no
H351 C35 H353 111.0 no
C34 C35 H352 108.6 no
H351 C35 H352 109.1 no
H353 C35 H352 107.9 no
C34 C36 H361 109.1 no
C34 C36 H363 110.0 no
H361 C36 H363 108.2 no
C34 C36 H362 112.7 no
H361 C36 H362 107.9 no
H363 C36 H362 108.8 no
C34 C37 H371 108.2 no
C34 C37 H373 111.1 no
H371 C37 H373 105.8 no
C34 C37 H372 110.9 no
H371 C37 H372 108.2 no
H373 C37 H372 112.4 no
C33 C38 C39 121.52(17) yes
C33 C38 H381 118.5 no
C39 C38 H381 120.0 no
C30 C39 C38 121.11(17) yes
C30 C39 H391 119.7 no
C38 C39 H391 119.2 no
C23 C40 C41 106.86(16) yes
C23 C40 H401 125.9 no
C41 C40 H401 127.2 no
C21 C41 C40 106.65(16) yes
C21 C41 H411 125.4 no
C40 C41 H411 128.0 no
C13 C42 C43 107.92(16) yes
C13 C42 H421 125.6 no
C43 C42 H421 126.4 no
C11 C43 C42 107.70(16) yes
C11 C43 H431 125.7 no
C42 C43 H431 126.6 no
C10 C44 C45 121.49(16) yes
C10 C44 C49 120.75(15) yes
C45 C44 C49 117.63(16) yes
C44 C45 C46 121.06(17) yes
C44 C45 H451 118.6 no
C46 C45 H451 120.3 no
C45 C46 C47 121.53(17) yes
C45 C46 H461 118.8 no
C47 C46 H461 119.7 no
C46 C47 C48 117.03(16) yes
C46 C47 C50 121.48(16) yes
C48 C47 C50 121.39(16) yes
C47 C48 C49 121.65(16) yes
C47 C48 H481 118.6 no
C49 C48 H481 119.8 no
C44 C49 C48 120.99(16) yes
C44 C49 H491 118.9 no
C48 C49 H491 120.0 no
C47 C50 C51 106.90(18) yes
C47 C50 C52 112.59(18) yes
C51 C50 C52 104.4(3) yes
C47 C50 C53 113.05(18) yes
C51 C50 C53 107.8(3) yes
C52 C50 C53 111.5(2) yes
C50 C51 H512 107.1 no
C50 C51 H511 109.2 no
H512 C51 H511 113.5 no
C50 C51 H513 103.5 no
H512 C51 H513 110.7 no
H511 C51 H513 112.3 no
C50 C52 H522 112.0 no
C50 C52 H521 107.3 no
H522 C52 H521 107.8 no
C50 C52 H523 111.3 no
H522 C52 H523 107.9 no
H521 C52 H523 110.5 no
C50 C53 H533 108.9 no
C50 C53 H532 102.2 no
H533 C53 H532 109.2 no
C50 C53 H531 107.2 no
H533 C53 H531 111.9 no
H532 C53 H531 116.7 no
Si1 C54 H543 111.3 no
Si1 C54 H542 108.0 no
H543 C54 H542 109.3 no
Si1 C54 H541 108.3 no
H543 C54 H541 108.6 no
H542 C54 H541 111.3 no
Si1 C55 H553 105.2 no
Si1 C55 H552 113.1 no
H553 C55 H552 110.2 no
Si1 C55 H551 107.6 no
H553 C55 H551 108.9 no
H552 C55 H551 111.5 no
Si1 C56 H563 112.1 no
Si1 C56 H562 110.4 no
H563 C56 H562 111.8 no
Si1 C56 H561 109.5 no
H563 C56 H561 105.7 no
H562 C56 H561 107.2 no

loop_
_geom_bond_atom_site_label_1
_geom_bond_atom_site_label_2
_geom_bond_distance
_geom_bond_publ_flag
Si1 C2 1.8480(19) yes
Si1 C54 1.852(2) yes
Si1 C55 1.858(2) yes
Si1 C56 1.860(2) yes
C2 C3 1.203(3) yes
C3 C4 1.437(2) yes
C4 C5 1.413(2) yes
C4 C27 1.405(2) yes
C5 N1 1.362(2) yes
C5 C9 1.447(2) yes
N1 C7 1.379(2) yes
C7 C8 1.445(2) yes
C7 C10 1.403(2) yes
C8 C9 1.342(3) yes
C8 H81 0.956 no
C9 H91 0.910 no
C10 C11 1.401(2) yes
C10 C44 1.495(2) yes
C11 N4 1.371(2) yes
C11 C43 1.431(2) yes
N4 C13 1.366(2) yes
N4 H41 0.848(15) no
C13 C14 1.407(2) yes
C13 C42 1.425(2) yes
C14 C15 1.436(3) yes
C14 C21 1.406(3) yes
C15 C16 1.202(3) yes
C16 Si2 1.840(2) yes
Si2 C18 1.860(3) yes
Si2 C19 1.858(3) yes
Si2 C20 1.845(3) yes
C18 H181 0.958 no
C18 H182 0.966 no
C18 H183 0.999 no
C19 H191 0.976 no
C19 H192 0.977 no
C19 H193 0.998 no
C20 H201 0.979 no
C20 H202 0.981 no
C20 H203 0.972 no
C21 N3 1.361(2) yes
C21 C41 1.451(2) yes
N3 C23 1.371(2) yes
C23 C24 1.405(3) yes
C23 C40 1.452(2) yes
C24 C25 1.398(2) yes
C24 C30 1.494(2) yes
C25 N2 1.372(2) yes
C25 C29 1.432(3) yes
N2 C27 1.361(2) yes
N2 H21 0.857(15) no
C27 C28 1.430(2) yes
C28 C29 1.358(3) yes
C28 H281 0.940 no
C29 H291 0.957 no
C30 C31 1.395(3) yes
C30 C39 1.391(3) yes
C31 C32 1.383(3) yes
C31 H311 0.964 no
C32 C33 1.398(3) yes
C32 H321 0.953 no
C33 C34 1.537(2) yes
C33 C38 1.387(3) yes
C34 C35 1.537(3) yes
C34 C36 1.535(3) yes
C34 C37 1.532(3) yes
C35 H351 0.957 no
C35 H353 0.986 no
C35 H352 0.972 no
C36 H361 0.950 no
C36 H363 0.988 no
C36 H362 0.984 no
C37 H371 0.981 no
C37 H373 0.985 no
C37 H372 1.005 no
C38 C39 1.390(3) yes
C38 H381 0.972 no
C39 H391 0.965 no
C40 C41 1.339(3) yes
C40 H401 0.923 no
C41 H411 0.939 no
C42 C43 1.362(3) yes
C42 H421 0.924 no
C43 H431 0.958 no
C44 C45 1.395(2) yes
C44 C49 1.394(2) yes
C45 C46 1.387(3) yes
C45 H451 0.975 no
C46 C47 1.397(3) yes
C46 H461 0.942 no
C47 C48 1.394(3) yes
C47 C50 1.534(2) yes
C48 C49 1.388(2) yes
C48 H481 0.930 no
C49 H491 0.956 no
C50 C51 1.559(4) yes
C50 C52 1.483(3) yes
C50 C53 1.485(3) yes
C51 H512 0.988 no
C51 H511 0.974 no
C51 H513 0.973 no
C52 H522 0.965 no
C52 H521 0.968 no
C52 H523 0.967 no
C53 H533 0.989 no
C53 H532 1.044 no
C53 H531 1.000 no
C54 H543 0.976 no
C54 H542 0.979 no
C54 H541 0.958 no
C55 H553 0.949 no
C55 H552 0.955 no
C55 H551 0.967 no
C56 H563 0.968 no
C56 H562 0.986 no
C56 H561 0.975 no

loop_
_geom_hbond_atom_site_label_D
_geom_hbond_atom_site_label_H
_geom_hbond_atom_site_label_A
_geom_hbond_angle_DHA
_geom_hbond_distance_DH
_geom_hbond_distance_HA
_geom_hbond_distance_DA
_geom_hbond_publ_flag
N4 H41 N1 124.5(13) 0.848 2.307 2.873(3) yes
N2 H21 N1 120.3(12) 0.857 2.432 2.958(3) yes
N2 H21 N3 121.4(12) 0.857 2.339 2.879(3) yes
